data_4030524
loop_
_publ_author_name
'Boulmaaz, S.'
'Papiernik, R.'
'Hubert-Pfalzgraf, L. G.'
'Daran, J. C.'

_publ_section_title
;
 Synthesis and molecular structure of BaNb2(IiPr)12(iPrOH)2: a precursor
 for Ba-Nb oxide ceramics
;
_journal_name_full 'European Journal of Solid State and Inorganic Chemistry'
_journal_page_first 583
_journal_page_last 593
_journal_volume 30
_journal_year 1993
_chemical_formula_sum 'C42 H100 Ba Nb2 O14'
_chemical_formula_weight 1152.40
_space_group_IT_number 2
_symmetry_cell_setting triclinic
_symmetry_Int_Tables_number 2
_symmetry_space_group_name_Hall '-P 1'
_symmetry_space_group_name_H-M 'P -1'
_cell_angle_alpha 97.99(4)
_cell_angle_beta 96.69(3)
_cell_angle_gamma 102.04(2)
_cell_formula_units_Z 2
_cell_length_a 10.763(2)
_cell_length_b 14.595(5)
_cell_length_c 19.144(10)
_cell_volume 2879.5(19)
_diffrn_ambient_temperature 173
_diffrn_radiation_probe x-ray
_diffrn_radiation_type MoK\a
_diffrn_radiation_wavelength 0.71070
_exptl_absorpt_coefficient_mu 1.10
_exptl_crystal_density_diffrn 1.33
_exptl_crystal_F_000 1556
_refine_ls_number_parameters 531
_refine_ls_number_reflns 3664
_refine_ls_R_factor_gt 0.0419
_refine_ls_wR_factor_gt 0.0513
_cod_data_source_file EJSSIC-1993-30-589-593.cif
_cod_data_source_block BaNb2
_cod_database_code 4030524

loop_
_symmetry_equiv_pos_site_id
_symmetry_equiv_pos_as_xyz
1 x,y,z
2 -x,-y,-z

loop_
_atom_site_label
_atom_site_type_symbol
_atom_site_thermal_displace_type
_atom_site_fract_x
_atom_site_fract_y
_atom_site_fract_z
_atom_site_occupancy
_atom_site_U_iso_or_equiv
Nb1 Nb Uiso 0.20670(10) 0.46400(7) 0.72272(6) 1.000 0.0264
O9 O Uiso 0.2241(7) 0.6024(5) 0.7134(4) 1.000 0.0281
O13 O Uiso 0.3810(6) 0.5179(5) 0.7808(4) 1.000 0.0238
O25 O Uiso 0.1306(7) 0.4990(5) 0.8131(4) 1.000 0.0320
O29 O Uiso 0.2003(7) 0.3420(5) 0.7443(5) 1.000 0.0394
O33 O Uiso 0.0378(7) 0.4295(6) 0.6718(4) 1.000 0.0413
O37 O Uiso 0.2788(8) 0.4380(6) 0.6387(4) 1.000 0.0386
C10 C Uiso 0.1230(10) 0.6455(9) 0.6894(7) 1.000 0.0400
C11 C Uiso 0.1470(10) 0.7467(9) 0.7300(7) 1.000 0.0481
C12 C Uiso 0.1110(10) 0.6440(10) 0.6108(8) 1.000 0.0569
C14 C Uiso 0.4700(10) 0.4810(10) 0.8226(9) 1.000 0.0555
C15 C Uiso 0.538(2) 0.423(2) 0.7810(10) 1.000 0.1055
C16 C Uiso 0.445(2) 0.467(2) 0.8890(10) 1.000 0.1063
C26 C Uiso 0.0210(10) 0.4459(9) 0.8336(7) 1.000 0.0392
C27 C Uiso 0.055(2) 0.4120(10) 0.9025(8) 1.000 0.0694
C28 C Uiso -0.0800(10) 0.5020(10) 0.8363(9) 1.000 0.0650
C30 C Uiso 0.165(2) 0.2430(10) 0.7380(10) 1.000 0.0811
C31 C Uiso 0.229(2) 0.1940(10) 0.6870(10) 1.000 0.0891
C32 C Uiso 0.135(3) 0.202(2) 0.7990(10) 1.000 0.1158
C34 C Uiso -0.0620(10) 0.3880(10) 0.6180(10) 1.000 0.0659
C35 C Uiso -0.0760(10) 0.2910(10) 0.5893(7) 1.000 0.0533
C36 C Uiso -0.179(2) 0.4210(10) 0.6250(10) 1.000 0.0777
C38 C Uiso 0.287(2) 0.3890(10) 0.5731(8) 1.000 0.0761
C39 C Uiso 0.411(2) 0.3630(10) 0.5710(10) 1.000 0.0740
C40 C Uiso 0.242(2) 0.428(2) 0.5150(10) 1.000 0.1067
Nb2 Nb Uiso -0.36350(10) -0.08149(7) 0.72688(6) 1.000 0.0277
O17 O Uiso -0.4067(7) -0.2242(5) 0.7143(4) 1.000 0.0289
O21 O Uiso -0.5088(7) -0.1048(5) 0.7869(4) 1.000 0.0269
O41 O Uiso -0.2434(7) -0.0811(5) 0.8162(4) 1.000 0.0290
O45 O Uiso -0.3366(7) 0.0512(5) 0.7483(4) 1.000 0.0331
O49 O Uiso -0.2240(7) -0.0804(6) 0.6731(4) 1.000 0.0384
O53 O Uiso -0.4790(8) -0.0868(6) 0.6434(4) 1.000 0.0422
C18 C Uiso -0.3510(10) -0.2891(9) 0.6694(7) 1.000 0.0396
C19 C Uiso -0.457(2) -0.3750(10) 0.6364(9) 1.000 0.0513
C20 C Uiso -0.242(2) -0.3140(10) 0.7150(10) 1.000 0.0783
C22 C Uiso -0.5370(10) -0.0338(9) 0.8371(7) 1.000 0.0342
C23 C Uiso -0.6360(10) 0.0110(10) 0.8035(8) 1.000 0.0560
C24 C Uiso -0.580(2) -0.0740(10) 0.9000(9) 1.000 0.0786
C42 C Uiso -0.1220(10) -0.0160(8) 0.8376(6) 1.000 0.0323
C43 C Uiso -0.1170(10) 0.0400(10) 0.9104(8) 1.000 0.0626
C44 C Uiso -0.0140(10) -0.0660(10) 0.8380(10) 1.000 0.0601
C46 C Uiso -0.325(2) 0.1440(10) 0.7390(10) 1.000 0.0656
C47 C Uiso -0.405(2) 0.1630(10) 0.6800(8) 1.000 0.0625
C48 C Uiso -0.258(2) 0.2130(10) 0.7920(10) 1.000 0.0822
C50 C Uiso -0.180(2) -0.0720(10) 0.6075(9) 1.000 0.0699
C51 C Uiso -0.071(2) -0.117(2) 0.6020(10) 1.000 0.0973
C52 C Uiso -0.157(2) 0.0200(10) 0.5910(10) 1.000 0.0921
C54 C Uiso -0.5860(10) -0.1350(10) 0.5974(8) 1.000 0.0607
C55 C Uiso -0.6880(10) -0.0810(10) 0.5930(9) 1.000 0.0703
C56 C Uiso -0.556(2) -0.165(2) 0.5260(10) 1.000 0.0917
O1 O Uiso 0.6617(7) 0.7836(6) 0.8865(4) 1.000 0.0330
C2 C Uiso 0.7460(10) 0.7830(10) 0.9507(8) 1.000 0.0652
C3 C Uiso 0.761(4) 0.693(2) 0.9550(10) 1.000 0.1130
C4 C Uiso 0.705(3) 0.823(3) 1.0110(10) 1.000 0.1236
O5 O Uiso 0.2625(8) 0.6596(6) 0.8906(4) 1.000 0.0318
C6 C Uiso 0.220(2) 0.6790(10) 0.9570(7) 1.000 0.0534
C7 C Uiso 0.325(3) 0.701(3) 1.0140(10) 1.000 0.1558
C8 C Uiso 0.145(3) 0.750(2) 0.9600(10) 1.000 0.1132
Ba Ba Uiso 0.43321(7) 0.70925(5) 0.79963(4) 1.000 0.0284

loop_
_atom_type_symbol
_atom_type_description
_atom_type_scat_dispersion_real
_atom_type_scat_dispersion_imag
_atom_type_scat_source
C C 0.0033 0.0016 ' International Tables Vol C Tables 4.2.6.8 and 6.1.1.4'
Ba Ba -0.3244 2.2819 ' International Tables Vol C Tables 4.2.6.8 and 6.1.1.4'
Nb Nb -2.0727 0.6215 ' International Tables Vol C Tables 4.2.6.8 and 6.1.1.4'
O O 0.0106 0.0060 ' International Tables Vol C Tables 4.2.6.8 and 6.1.1.4'

loop_
_geom_angle_atom_site_label_1
_geom_angle_atom_site_label_2
_geom_angle_atom_site_label_3
_geom_angle
_geom_angle_publ_flag
O9 Nb1 O13 80.9(3) yes
O9 Nb1 O25 84.9(3) yes
O9 Nb1 O29 172.2(4) yes
O9 Nb1 O33 92.3(3) yes
O9 Nb1 O37 92.3(3) yes
O13 Nb1 O25 87.4(3) yes
O13 Nb1 O29 93.3(3) yes
O13 Nb1 O33 172.3(3) yes
O13 Nb1 O37 91.9(3) yes
O25 Nb1 O29 89.8(3) yes
O25 Nb1 O33 88.3(3) yes
O25 Nb1 O37 177.2(3) yes
O29 Nb1 O33 93.2(4) yes
O29 Nb1 O37 93.0(4) yes
O33 Nb1 O37 92.1(4) yes
O21 Nb2 O49 170.4(3) yes
O21 Nb2 O53 92.5(3) yes
O41 Nb2 O45 90.2(3) yes
O41 Nb2 O49 89.6(3) yes
O41 Nb2 O53 177.8(3) yes
O45 Nb2 O49 95.2(4) yes
O45 Nb2 O53 91.8(4) yes
O49 Nb2 O53 91.1(3) yes
O21 Nb2 O45 93.6(3) yes
O17 Nb2 O21 79.0(3) yes
O17 Nb2 O41 87.7(3) yes
O17 Nb2 O45 172.4(3) yes
O17 Nb2 O49 92.1(3) yes
O17 Nb2 O53 90.2(3) yes
O21 Nb2 O41 86.5(3) yes
Nb1 O9 C10 126.4(7) yes
Nb1 O13 C14 135.1(7) yes
Nb1 O25 C26 125.9(7) yes
Nb1 O29 C30 159.7(10) yes
Nb1 O33 C34 159.3(8) yes
Nb1 O37 C38 156.3(10) yes
Nb2 O17 C18 126.9(7) yes
Nb2 O21 C22 124.4(7) yes
Nb2 O41 C42 123.6(6) yes
Nb2 O45 C46 160.3(9) yes
Nb2 O49 C50 147.2(10) yes
Nb2 O53 C54 148.3(9) yes
O9 C10 C12 111.0(10) yes
O9 C10 C11 109.6(10) yes
C11 C10 C12 111.3(11) no
O13 C14 C15 113.8(14) yes
O13 C14 C16 117.2(13) yes
C15 C14 C16 122.5(18) no
O25 C26 C28 109.9(11) yes
C27 C26 C28 113.4(13) no
O25 C26 C27 110.6(11) yes
O29 C30 C32 119.2(17) yes
O29 C30 C31 113.2(15) yes
C31 C30 C32 118.7(18) no
O33 C34 C36 114.2(14) yes
O33 C34 C35 118.1(11) yes
C35 C34 C36 117.1(12) no
C39 C38 C40 116.0(17) no
O37 C38 C39 112.5(15) yes
O37 C38 C40 114.3(16) yes
O17 C18 C19 107.8(11) yes
O17 C18 C20 108.5(11) yes
C19 C18 C20 112.9(12) no
O21 C22 C23 111.0(11) yes
O21 C22 C24 110.8(11) yes
C23 C22 C24 110.5(12) no
O41 C42 C43 110.2(9) yes
O41 C42 C44 111.5(10) yes
C43 C42 C44 109.8(11) no
O45 C46 C47 118.0(14) yes
O45 C46 C48 118.4(16) yes
C47 C46 C48 122.4(15) no
O49 C50 C51 110.1(14) yes
O49 C50 C52 115.1(14) yes
C51 C50 C52 113.4(19) no
O53 C54 C55 112.7(12) yes
O53 C54 C56 111.9(13) yes
C55 C54 C56 110.6(15) no
O1 C2 C3 110.8(15) yes
O1 C2 C4 112.0(15) yes
C3 C2 C4 112(2) no
O5 C6 C7 110.8(19) yes
O5 C6 C8 113.8(13) yes
C7 C6 C8 112(2) no

loop_
_geom_bond_atom_site_label_1
_geom_bond_atom_site_label_2
_geom_bond_distance
_geom_bond_publ_flag
Nb1 O9 2.024(7) yes
Nb1 O13 2.007(7) yes
Nb1 O25 2.046(8) yes
Nb1 O29 1.872(8) yes
Nb1 O33 1.891(8) yes
Nb1 O37 1.891(8) yes
Nb2 O49 1.916(8) yes
Nb2 O53 1.889(8) yes
Nb2 O41 2.018(8) yes
Nb2 O17 2.011(7) yes
Nb2 O21 2.046(8) yes
Nb2 O45 1.876(7) yes
O9 C10 1.428(14) yes
O13 C14 1.416(16) yes
O25 C26 1.399(14) yes
O29 C30 1.400(16) yes
O33 C34 1.371(18) yes
O37 C38 1.378(17) yes
O17 C18 1.458(15) yes
O21 C22 1.418(15) yes
O41 C42 1.424(14) yes
O45 C46 1.372(16) yes
O49 C50 1.405(19) yes
O53 C54 1.360(16) yes
O1 C2 1.442(16) yes
O5 C6 1.412(17) yes
C10 C12 1.49(2) no
C10 C11 1.526(18) no
C14 C15 1.45(3) no
C14 C16 1.36(3) no
C26 C28 1.493(17) no
C26 C27 1.50(2) no
C30 C31 1.45(3) no
C30 C32 1.42(3) no
C34 C35 1.42(2) no
C34 C36 1.45(2) no
C38 C40 1.40(3) no
C38 C39 1.47(3) no
C18 C20 1.52(2) no
C18 C19 1.51(2) no
C22 C24 1.49(2) no
C22 C23 1.492(18) no
C42 C43 1.504(19) no
C42 C44 1.496(17) no
C46 C48 1.34(2) no
C46 C47 1.43(3) no
C50 C52 1.40(2) no
C50 C51 1.47(3) no
C54 C55 1.480(17) no
C54 C56 1.47(2) no
C2 C3 1.37(3) no
C2 C4 1.38(3) no
C6 C7 1.43(3) no
C6 C8 1.44(4) no

loop_
_geom_torsion_atom_site_label_1
_geom_torsion_atom_site_label_2
_geom_torsion_atom_site_label_3
_geom_torsion_atom_site_label_4
_geom_torsion
_geom_torsion_publ_flag
O13 Nb1 O9 C10 -164.8(9) no
O25 Nb1 O9 C10 -76.6(9) no
O33 Nb1 O9 C10 11.5(9) no
O37 Nb1 O9 C10 103.7(9) no
O9 Nb1 O13 C14 175.4(11) no
O25 Nb1 O13 C14 90.1(11) no
O29 Nb1 O13 C14 0.5(11) no
O37 Nb1 O13 C14 -92.6(11) no
O9 Nb1 O25 C26 135.8(9) no
O13 Nb1 O25 C26 -143.1(9) no
O29 Nb1 O25 C26 -49.9(9) no
O33 Nb1 O25 C26 43.3(9) no
O13 Nb1 O29 C30 -157(3) no
O25 Nb1 O29 C30 116(3) no
O33 Nb1 O29 C30 28(3) no
O37 Nb1 O29 C30 -65(3) no
O9 Nb1 O33 C34 113(2) no
O25 Nb1 O33 C34 -162(3) no
O29 Nb1 O33 C34 -72(3) no
O37 Nb1 O33 C34 21(3) no
O9 Nb1 O37 C38 -132(2) no
O13 Nb1 O37 C38 147(2) no
O29 Nb1 O37 C38 54(2) no
O33 Nb1 O37 C38 -40(2) no
O49 Nb2 O53 C54 118.3(15) no
O17 Nb2 O21 C22 164.9(9) no
O41 Nb2 O21 C22 76.6(8) no
O45 Nb2 O21 C22 -13.4(8) no
O53 Nb2 O21 C22 -105.4(8) no
O17 Nb2 O41 C42 142.0(8) no
O21 Nb2 O41 C42 -138.9(8) no
O45 Nb2 O41 C42 -45.3(8) no
O49 Nb2 O41 C42 49.9(8) no
O17 Nb2 O49 C50 100.7(15) no
O41 Nb2 O49 C50 -171.6(15) no
O45 Nb2 O49 C50 -81.4(15) no
O21 Nb2 O17 C18 176.3(9) no
O41 Nb2 O17 C18 -96.8(8) no
O49 Nb2 O17 C18 -7.3(9) no
O53 Nb2 O17 C18 83.8(9) no
O45 Nb2 O53 C54 -146.5(15) no
O53 Nb2 O49 C50 10.5(16) no
O17 Nb2 O53 C54 26.2(15) no
O21 Nb2 O53 C54 -52.8(15) no
Nb1 O9 C10 C11 145.0(8) no
Nb1 O9 C10 C12 -91.7(11) no
Nb1 O13 C14 C16 -78(2) no
Nb1 O13 C14 C15 74.5(17) no
Nb1 O25 C26 C27 116.7(10) no
Nb1 O25 C26 C28 -117.3(10) no
Nb1 O29 C30 C31 78(4) no
Nb1 O29 C30 C32 -135(3) no
Nb1 O33 C34 C36 -169.5(18) no
Nb1 O33 C34 C35 47(3) no
Nb1 O37 C38 C40 99(2) no
Nb1 O37 C38 C39 -126(2) no
Nb2 O17 C18 C19 -142.1(9) no
Nb2 O17 C18 C20 95.3(11) no
Nb2 O21 C22 C23 92.9(10) no
Nb2 O21 C22 C24 -144.0(10) no
Nb2 O41 C42 C43 121.5(9) no
Nb2 O41 C42 C44 -116.3(10) no
Nb2 O49 C50 C51 -157.2(15) no
Nb2 O49 C50 C52 73(2) no
Nb2 O53 C54 C55 119.4(15) no
Nb2 O53 C54 C56 -115.3(18) no
